data_2226659
loop_
_publ_author_name
'Yu, Youzhu'
'Guo, Yuhua'
'Lv, Lei'
'Li, Dacheng'

_publ_section_title
;
 Tetrakis{\m~3~-2-[(2-hydroxyethyl)amino]ethanolato}tetrakis[chloridonickel(II)]
 methanol solvate
;
_journal_coeditor_code RZ2468
_journal_issue 7
_journal_name_full 'Acta Crystallographica Section E'
_journal_page_first m861
_journal_paper_doi 10.1107/S1600536810024384
_journal_volume 66
_journal_year 2010
_chemical_formula_iupac '[Ni4 (C4 H10 N O2)4 Cl4], C H4 O'
_chemical_formula_moiety 'C16 H40 Cl4 N4 Ni4 O8, C H4 O'
_chemical_formula_sum 'C17 H44 Cl4 N4 Ni4 O9'
_chemical_formula_weight 825.20
_chemical_name_systematic
;
Tetrakis{\m~3~-2-[(2-hydroxyethyl)amino]ethanolato}tetrakis[chloridonickel(II)]
methanol solvate
;
_space_group_IT_number 2
_symmetry_cell_setting triclinic
_symmetry_space_group_name_Hall '-P 1'
_symmetry_space_group_name_H-M 'P -1'
_atom_sites_solution_hydrogens geom
_atom_sites_solution_primary direct
_atom_sites_solution_secondary difmap
_audit_creation_method SHELXL-97
_cell_angle_alpha 91.7410(10)
_cell_angle_beta 91.8450(10)
_cell_angle_gamma 111.283(2)
_cell_formula_units_Z 2
_cell_length_a 10.8244(12)
_cell_length_b 11.5609(13)
_cell_length_c 13.2797(17)
_cell_measurement_reflns_used 2996
_cell_measurement_temperature 298(2)
_cell_measurement_theta_max 28.3225
_cell_measurement_theta_min 2.383
_cell_volume 1546.1(3)
_computing_cell_refinement 'SAINT (Siemens, 1996)'
_computing_data_collection 'SMART (Siemens, 1996)'
_computing_data_reduction 'SAINT (Siemens, 1996)'
_computing_molecular_graphics 'SHELXTL (Sheldrick, 2008)'
_computing_publication_material 'SHELXTL (Sheldrick, 2008)'
_computing_structure_refinement 'SHELXL97 (Sheldrick, 2008)'
_computing_structure_solution 'SHELXS97 (Sheldrick, 2008)'
_diffrn_ambient_temperature 298(2)
_diffrn_measured_fraction_theta_full 0.981
_diffrn_measured_fraction_theta_max 0.981
_diffrn_measurement_device_type 'Bruker SMART 1000 CCD'
_diffrn_measurement_method 'phi and omega scans'
_diffrn_radiation_monochromator graphite
_diffrn_radiation_source 'fine-focus sealed tube'
_diffrn_radiation_type MoK\a
_diffrn_radiation_wavelength 0.71073
_diffrn_reflns_av_R_equivalents 0.0246
_diffrn_reflns_av_sigmaI/netI 0.0550
_diffrn_reflns_limit_h_max 12
_diffrn_reflns_limit_h_min -8
_diffrn_reflns_limit_k_max 13
_diffrn_reflns_limit_k_min -13
_diffrn_reflns_limit_l_max 15
_diffrn_reflns_limit_l_min -13
_diffrn_reflns_number 8045
_diffrn_reflns_theta_full 25.02
_diffrn_reflns_theta_max 25.02
_diffrn_reflns_theta_min 1.54
_exptl_absorpt_coefficient_mu 2.792
_exptl_absorpt_correction_T_max 0.6795
_exptl_absorpt_correction_T_min 0.4089
_exptl_absorpt_correction_type multi-scan
_exptl_absorpt_process_details '(SADABS; Sheldrick, 1996)'
_exptl_crystal_colour blue
_exptl_crystal_density_diffrn 1.773
_exptl_crystal_density_method 'not measured'
_exptl_crystal_description block
_exptl_crystal_F_000 852
_exptl_crystal_size_max 0.39
_exptl_crystal_size_mid 0.25
_exptl_crystal_size_min 0.15
_refine_diff_density_max 1.009
_refine_diff_density_min -0.739
_refine_ls_extinction_method none
_refine_ls_goodness_of_fit_ref 1.013
_refine_ls_hydrogen_treatment constr
_refine_ls_matrix_type full
_refine_ls_number_parameters 344
_refine_ls_number_reflns 5352
_refine_ls_number_restraints 0
_refine_ls_restrained_S_all 1.013
_refine_ls_R_factor_all 0.0678
_refine_ls_R_factor_gt 0.0429
_refine_ls_shift/su_max 0.001
_refine_ls_shift/su_mean 0.000
_refine_ls_structure_factor_coef Fsqd
_refine_ls_weighting_details 'calc w=1/[\s^2^(Fo^2^)+(0.0850P)^2^+0.0000P] where P=(Fo^2^+2Fc^2^)/3'
_refine_ls_weighting_scheme calc
_refine_ls_wR_factor_gt 0.1157
_refine_ls_wR_factor_ref 0.1409
_reflns_number_gt 3889
_reflns_number_total 5352
_reflns_threshold_expression I>2sigma(I)
_cod_data_source_file rz2468.cif
_cod_data_source_block I
_cod_database_code 2226659
_cod_database_fobs_code 2226659

loop_
_symmetry_equiv_pos_as_xyz
'x, y, z'
'-x, -y, -z'

loop_
_atom_site_type_symbol
_atom_site_label
_atom_site_fract_x
_atom_site_fract_y
_atom_site_fract_z
_atom_site_U_iso_or_equiv
_atom_site_adp_type
_atom_site_calc_flag
_atom_site_refinement_flags
_atom_site_occupancy
_atom_site_disorder_assembly
_atom_site_disorder_group
Ni Ni1 0.28194(7) 0.64164(6) 0.10224(5) 0.0256(2) Uani d . 1 . .
Ni Ni2 0.35928(7) 0.55768(6) 0.30672(5) 0.0258(2) Uani d . 1 . .
Ni Ni3 0.25126(7) 0.77201(6) 0.31177(5) 0.0250(2) Uani d . 1 . .
Ni Ni4 0.52684(7) 0.82657(6) 0.22639(5) 0.0252(2) Uani d . 1 . .
Cl Cl4 0.65383(15) 0.88748(14) 0.08011(11) 0.0391(4) Uani d . 1 . .
Cl Cl1 0.17830(15) 0.43190(14) 0.03338(12) 0.0399(4) Uani d . 1 . .
Cl Cl3 0.30181(15) 0.98516(14) 0.36147(11) 0.0381(4) Uani d . 1 . .
Cl Cl2 0.28239(14) 0.49380(14) 0.47358(11) 0.0375(4) Uani d . 1 . .
O O1 0.3416(3) 0.8145(3) 0.1730(3) 0.0234(8) Uani d . 1 . .
O O3 0.2025(3) 0.5972(3) 0.2474(3) 0.0238(8) Uani d . 1 . .
O O7 0.4270(3) 0.7491(3) 0.3498(2) 0.0228(8) Uani d . 1 . .
O O5 0.4480(3) 0.6348(3) 0.1788(3) 0.0252(8) Uani d . 1 . .
O O4 0.1916(4) 0.7173(4) 0.4608(3) 0.0370(10) Uani d . 1 . .
H H4 0.2120 0.6559 0.4656 0.055 Uiso calc R 1 . .
O O8 0.5626(4) 1.0166(4) 0.2700(3) 0.0379(10) Uani d . 1 . .
H H8 0.4914 1.0069 0.2950 0.057 Uiso calc R 1 . .
O O2 0.4041(4) 0.6984(4) -0.0261(3) 0.0351(10) Uani d . 1 . .
H H2 0.4681 0.7497 0.0051 0.053 Uiso calc R 1 . .
N N1 0.1626(5) 0.7099(4) 0.0125(3) 0.0319(11) Uani d . 1 . .
H H1 0.0760 0.6598 0.0164 0.038 Uiso calc R 1 . .
N N3 0.5163(5) 0.4904(4) 0.3159(4) 0.0346(12) Uani d . 1 . .
H H3 0.5644 0.5204 0.3747 0.042 Uiso calc R 1 . .
C C2 0.1813(5) 0.8351(5) 0.0534(4) 0.0330(14) Uani d . 1 . .
H H2A 0.1120 0.8292 0.0997 0.040 Uiso calc R 1 . .
H H2B 0.1725 0.8856 -0.0014 0.040 Uiso calc R 1 . .
C C13 0.5074(5) 0.7992(5) 0.4385(4) 0.0304(13) Uani d . 1 . .
H H13A 0.4723 0.7465 0.4942 0.036 Uiso calc R 1 . .
H H13B 0.5065 0.8811 0.4553 0.036 Uiso calc R 1 . .
O O6 0.2621(4) 0.3722(4) 0.2390(3) 0.0406(10) Uani d . 1 . .
H H6 0.2429 0.3795 0.2975 0.061 Uiso calc R 1 . .
C C10 0.6016(6) 0.5390(6) 0.2315(5) 0.0361(14) Uani d . 1 . .
H H10A 0.6386 0.4784 0.2089 0.043 Uiso calc R 1 . .
H H10B 0.6746 0.6141 0.2544 0.043 Uiso calc R 1 . .
C C9 0.5254(6) 0.5683(5) 0.1428(4) 0.0302(13) Uani d . 1 . .
H H9A 0.5875 0.6174 0.0955 0.036 Uiso calc R 1 . .
H H9B 0.4684 0.4916 0.1080 0.036 Uiso calc R 1 . .
C C1 0.3169(5) 0.8993(5) 0.1086(4) 0.0281(13) Uani d . 1 . .
H H1A 0.3857 0.9264 0.0601 0.034 Uiso calc R 1 . .
H H1B 0.3174 0.9718 0.1476 0.034 Uiso calc R 1 . .
C C16 0.7654(6) 1.0042(6) 0.3340(5) 0.0452(17) Uani d . 1 . .
H H16A 0.8152 1.0312 0.2741 0.054 Uiso calc R 1 . .
H H16B 0.8278 1.0264 0.3919 0.054 Uiso calc R 1 . .
C C8 -0.0011(6) 0.7483(6) 0.3952(5) 0.0368(15) Uani d . 1 . .
H H8A -0.0974 0.7151 0.3936 0.044 Uiso calc R 1 . .
H H8B 0.0290 0.8364 0.4134 0.044 Uiso calc R 1 . .
N N4 0.6958(5) 0.8668(5) 0.3262(4) 0.0351(12) Uani d . 1 . .
H H4AA 0.7511 0.8319 0.2995 0.042 Uiso calc R 1 . .
N N2 0.0443(4) 0.7305(4) 0.2953(3) 0.0320(11) Uani d . 1 . .
H H2AA 0.0296 0.7855 0.2535 0.038 Uiso calc R 1 . .
C C12 0.4551(6) 0.3542(6) 0.3186(5) 0.0414(16) Uani d . 1 . .
H H12A 0.4176 0.3316 0.3838 0.050 Uiso calc R 1 . .
H H12B 0.5224 0.3181 0.3098 0.050 Uiso calc R 1 . .
C C4 0.2032(6) 0.7055(6) -0.0929(4) 0.0411(16) Uani d . 1 . .
H H4A 0.1636 0.7514 -0.1346 0.049 Uiso calc R 1 . .
H H4B 0.1705 0.6199 -0.1189 0.049 Uiso calc R 1 . .
C C14 0.6484(6) 0.8081(6) 0.4222(4) 0.0335(14) Uani d . 1 . .
H H14A 0.7062 0.8568 0.4778 0.040 Uiso calc R 1 . .
H H14B 0.6522 0.7256 0.4213 0.040 Uiso calc R 1 . .
C C6 -0.0179(5) 0.6034(5) 0.2479(5) 0.0353(14) Uani d . 1 . .
H H6A -0.0319 0.6093 0.1760 0.042 Uiso calc R 1 . .
H H6B -0.1039 0.5624 0.2758 0.042 Uiso calc R 1 . .
C C3 0.3516(6) 0.7598(6) -0.0988(4) 0.0405(16) Uani d . 1 . .
H H3A 0.3773 0.7455 -0.1660 0.049 Uiso calc R 1 . .
H H3B 0.3845 0.8486 -0.0832 0.049 Uiso calc R 1 . .
C C7 0.0525(6) 0.6830(6) 0.4735(5) 0.0420(16) Uani d . 1 . .
H H7A 0.0370 0.7080 0.5409 0.050 Uiso calc R 1 . .
H H7B 0.0083 0.5937 0.4643 0.050 Uiso calc R 1 . .
C C5 0.0676(5) 0.5254(5) 0.2648(5) 0.0356(14) Uani d . 1 . .
H H5A 0.0602 0.4979 0.3334 0.043 Uiso calc R 1 . .
H H5B 0.0367 0.4524 0.2192 0.043 Uiso calc R 1 . .
O O9 0.9349(6) 0.8985(7) 0.1774(5) 0.093(2) Uani d . 1 . .
H H9 0.8969 0.8687 0.1230 0.139 Uiso calc R 1 . .
C C15 0.6687(6) 1.0703(6) 0.3450(5) 0.0432(16) Uani d . 1 . .
H H15A 0.6339 1.0601 0.4120 0.052 Uiso calc R 1 . .
H H15B 0.7128 1.1584 0.3353 0.052 Uiso calc R 1 . .
C C11 0.3460(7) 0.3024(6) 0.2354(5) 0.0480(17) Uani d . 1 . .
H H11A 0.3850 0.3088 0.1701 0.058 Uiso calc R 1 . .
H H11B 0.2952 0.2155 0.2454 0.058 Uiso calc R 1 . .
C C17 1.0282(9) 1.0283(9) 0.1646(9) 0.107(4) Uani d . 1 . .
H H17A 0.9832 1.0850 0.1766 0.161 Uiso calc R 1 . .
H H17B 1.0587 1.0360 0.0972 0.161 Uiso calc R 1 . .
H H17C 1.1027 1.0476 0.2119 0.161 Uiso calc R 1 . .

loop_
_atom_site_aniso_label
_atom_site_aniso_U_11
_atom_site_aniso_U_22
_atom_site_aniso_U_33
_atom_site_aniso_U_12
_atom_site_aniso_U_13
_atom_site_aniso_U_23
Ni1 0.0271(4) 0.0258(4) 0.0237(4) 0.0097(3) -0.0053(3) 0.0029(3)
Ni2 0.0257(4) 0.0264(4) 0.0259(4) 0.0104(3) -0.0030(3) 0.0056(3)
Ni3 0.0233(4) 0.0267(4) 0.0253(4) 0.0095(3) -0.0015(3) 0.0032(3)
Ni4 0.0235(4) 0.0268(4) 0.0242(4) 0.0079(3) -0.0019(3) 0.0042(3)
Cl4 0.0358(8) 0.0429(9) 0.0354(9) 0.0092(7) 0.0057(6) 0.0124(7)
Cl1 0.0437(9) 0.0325(8) 0.0408(9) 0.0122(7) -0.0117(7) -0.0032(6)
Cl3 0.0429(9) 0.0321(8) 0.0403(9) 0.0155(7) 0.0002(7) -0.0022(6)
Cl2 0.0353(8) 0.0430(9) 0.0355(9) 0.0148(7) 0.0023(6) 0.0154(7)
O1 0.027(2) 0.021(2) 0.022(2) 0.0098(16) -0.0031(15) 0.0010(15)
O3 0.0181(18) 0.026(2) 0.028(2) 0.0089(16) -0.0026(15) 0.0007(15)
O7 0.0215(19) 0.028(2) 0.0189(19) 0.0087(16) -0.0013(14) 0.0032(15)
O5 0.026(2) 0.029(2) 0.022(2) 0.0116(17) -0.0022(15) 0.0061(15)
O4 0.035(2) 0.041(3) 0.037(2) 0.015(2) 0.0031(18) 0.0088(19)
O8 0.034(2) 0.037(2) 0.039(2) 0.0086(19) -0.0036(18) -0.0017(19)
O2 0.039(2) 0.040(3) 0.028(2) 0.016(2) -0.0029(17) 0.0030(18)
N1 0.030(3) 0.031(3) 0.035(3) 0.012(2) -0.006(2) 0.007(2)
N3 0.040(3) 0.035(3) 0.035(3) 0.022(2) -0.008(2) 0.001(2)
C2 0.028(3) 0.035(3) 0.038(4) 0.015(3) -0.005(2) 0.008(3)
C13 0.027(3) 0.038(3) 0.023(3) 0.008(3) -0.001(2) 0.005(2)
O6 0.049(3) 0.033(2) 0.040(3) 0.017(2) -0.009(2) -0.0011(19)
C10 0.031(3) 0.038(4) 0.044(4) 0.020(3) -0.006(3) 0.001(3)
C9 0.036(3) 0.034(3) 0.031(3) 0.026(3) 0.008(2) 0.002(2)
C1 0.034(3) 0.027(3) 0.027(3) 0.016(3) -0.005(2) 0.007(2)
C16 0.035(4) 0.042(4) 0.048(4) 0.002(3) -0.005(3) 0.003(3)
C8 0.029(3) 0.044(4) 0.043(4) 0.019(3) 0.010(3) 0.005(3)
N4 0.028(3) 0.043(3) 0.036(3) 0.015(2) -0.001(2) 0.004(2)
N2 0.028(3) 0.037(3) 0.034(3) 0.014(2) -0.001(2) 0.010(2)
C12 0.048(4) 0.039(4) 0.047(4) 0.027(3) 0.001(3) 0.012(3)
C4 0.053(4) 0.046(4) 0.027(3) 0.022(3) -0.015(3) 0.000(3)
C14 0.035(3) 0.043(4) 0.025(3) 0.018(3) -0.008(2) -0.003(3)
C6 0.024(3) 0.035(4) 0.045(4) 0.009(3) -0.006(3) 0.004(3)
C3 0.058(4) 0.043(4) 0.024(3) 0.022(3) -0.001(3) 0.007(3)
C7 0.035(4) 0.051(4) 0.040(4) 0.015(3) 0.012(3) 0.006(3)
C5 0.025(3) 0.030(3) 0.044(4) 0.001(3) -0.008(3) 0.000(3)
O9 0.086(5) 0.126(6) 0.090(5) 0.066(4) -0.002(4) 0.016(4)
C15 0.047(4) 0.034(4) 0.039(4) 0.005(3) -0.008(3) -0.006(3)
C11 0.062(5) 0.035(4) 0.050(4) 0.022(3) -0.005(3) 0.001(3)
C17 0.053(6) 0.089(8) 0.171(12) 0.015(5) 0.022(6) 0.001(7)

loop_
_atom_type_symbol
_atom_type_description
_atom_type_scat_dispersion_real
_atom_type_scat_dispersion_imag
_atom_type_scat_source
C C 0.0033 0.0016 'International Tables Vol C Tables 4.2.6.8 and 6.1.1.4'
H H 0.0000 0.0000 'International Tables Vol C Tables 4.2.6.8 and 6.1.1.4'
O O 0.0106 0.0060 'International Tables Vol C Tables 4.2.6.8 and 6.1.1.4'
N N 0.0061 0.0033 'International Tables Vol C Tables 4.2.6.8 and 6.1.1.4'
Cl Cl 0.1484 0.1585 'International Tables Vol C Tables 4.2.6.8 and 6.1.1.4'
Ni Ni 0.3393 1.1124 'International Tables Vol C Tables 4.2.6.8 and 6.1.1.4'

loop_
_geom_angle_atom_site_label_1
_geom_angle_atom_site_label_2
_geom_angle_atom_site_label_3
_geom_angle_site_symmetry_1
_geom_angle_site_symmetry_3
_geom_angle
_geom_angle_publ_flag
O1 Ni1 O5 . . 82.68(14) ?
O1 Ni1 N1 . . 83.49(16) ?
O5 Ni1 N1 . . 159.63(17) ?
O1 Ni1 O3 . . 78.70(14) ?
O5 Ni1 O3 . . 80.83(13) ?
N1 Ni1 O3 . . 110.95(16) ?
O1 Ni1 O2 . . 96.07(14) ?
O5 Ni1 O2 . . 87.03(14) ?
N1 Ni1 O2 . . 79.64(16) ?
O3 Ni1 O2 . . 167.27(14) ?
O1 Ni1 Cl1 . . 170.51(11) ?
O5 Ni1 Cl1 . . 102.11(11) ?
N1 Ni1 Cl1 . . 93.83(14) ?
O3 Ni1 Cl1 . . 93.87(10) ?
O2 Ni1 Cl1 . . 92.38(11) ?
O5 Ni2 O3 . . 83.39(14) ?
O5 Ni2 N3 . . 83.37(17) ?
O3 Ni2 N3 . . 159.85(17) ?
O5 Ni2 O7 . . 79.11(14) ?
O3 Ni2 O7 . . 81.33(13) ?
N3 Ni2 O7 . . 110.89(16) ?
O5 Ni2 O6 . . 95.49(15) ?
O3 Ni2 O6 . . 86.76(15) ?
N3 Ni2 O6 . . 79.46(17) ?
O7 Ni2 O6 . . 167.40(14) ?
O5 Ni2 Cl2 . . 170.64(11) ?
O3 Ni2 Cl2 . . 100.80(11) ?
N3 Ni2 Cl2 . . 94.61(14) ?
O7 Ni2 Cl2 . . 93.16(10) ?
O6 Ni2 Cl2 . . 93.12(12) ?
O3 Ni3 O7 . . 82.80(13) ?
O3 Ni3 O1 . . 79.64(14) ?
O7 Ni3 O1 . . 81.65(13) ?
O3 Ni3 N2 . . 83.21(16) ?
O7 Ni3 N2 . . 158.91(17) ?
O1 Ni3 N2 . . 111.15(16) ?
O3 Ni3 O4 . . 97.16(15) ?
O7 Ni3 O4 . . 87.04(14) ?
O1 Ni3 O4 . . 168.54(14) ?
N2 Ni3 O4 . . 79.14(16) ?
O3 Ni3 Cl3 . . 171.15(11) ?
O7 Ni3 Cl3 . . 101.82(11) ?
O1 Ni3 Cl3 . . 93.46(10) ?
N2 Ni3 Cl3 . . 94.26(14) ?
O4 Ni3 Cl3 . . 90.66(12) ?
O7 Ni4 O1 . . 83.25(14) ?
O7 Ni4 N4 . . 83.12(16) ?
O1 Ni4 N4 . . 159.57(17) ?
O7 Ni4 O5 . . 78.83(14) ?
O1 Ni4 O5 . . 80.81(13) ?
N4 Ni4 O5 . . 111.26(17) ?
O7 Ni4 O8 . . 97.15(15) ?
O1 Ni4 O8 . . 87.13(14) ?
N4 Ni4 O8 . . 79.56(17) ?
O5 Ni4 O8 . . 167.63(14) ?
O7 Ni4 Cl4 . . 170.45(11) ?
O1 Ni4 Cl4 . . 101.52(11) ?
N4 Ni4 Cl4 . . 94.28(14) ?
O5 Ni4 Cl4 . . 93.67(10) ?
O8 Ni4 Cl4 . . 91.39(12) ?
C1 O1 Ni4 . . 124.9(3) ?
C1 O1 Ni1 . . 110.1(3) ?
Ni4 O1 Ni1 . . 98.59(14) ?
C1 O1 Ni3 . . 122.1(3) ?
Ni4 O1 Ni3 . . 95.45(14) ?
Ni1 O1 Ni3 . . 101.20(15) ?
C5 O3 Ni3 . . 109.6(3) ?
C5 O3 Ni2 . . 123.2(3) ?
Ni3 O3 Ni2 . . 98.34(14) ?
C5 O3 Ni1 . . 125.0(3) ?
Ni3 O3 Ni1 . . 100.17(15) ?
Ni2 O3 Ni1 . . 95.53(14) ?
C13 O7 Ni4 . . 109.8(3) ?
C13 O7 Ni3 . . 125.5(3) ?
Ni4 O7 Ni3 . . 97.27(14) ?
C13 O7 Ni2 . . 122.4(3) ?
Ni4 O7 Ni2 . . 101.27(14) ?
Ni3 O7 Ni2 . . 95.75(14) ?
C9 O5 Ni2 . . 109.5(3) ?
C9 O5 Ni1 . . 124.0(3) ?
Ni2 O5 Ni1 . . 98.06(15) ?
C9 O5 Ni4 . . 124.0(3) ?
Ni2 O5 Ni4 . . 100.56(15) ?
Ni1 O5 Ni4 . . 95.85(14) ?
C7 O4 Ni3 . . 114.0(3) ?
C7 O4 H4 . . 109.5 ?
Ni3 O4 H4 . . 101.4 ?
C15 O8 Ni4 . . 114.3(4) ?
C15 O8 H8 . . 109.5 ?
Ni4 O8 H8 . . 98.8 ?
C3 O2 Ni1 . . 113.2(3) ?
C3 O2 H2 . . 109.5 ?
Ni1 O2 H2 . . 96.3 ?
C4 N1 C2 . . 114.6(5) ?
C4 N1 Ni1 . . 106.8(3) ?
C2 N1 Ni1 . . 107.4(3) ?
C4 N1 H1 . . 109.3 ?
C2 N1 H1 . . 109.3 ?
Ni1 N1 H1 . . 109.3 ?
C12 N3 C10 . . 116.2(5) ?
C12 N3 Ni2 . . 106.7(4) ?
C10 N3 Ni2 . . 107.6(3) ?
C12 N3 H3 . . 108.7 ?
C10 N3 H3 . . 108.7 ?
Ni2 N3 H3 . . 108.7 ?
N1 C2 C1 . . 112.7(4) ?
N1 C2 H2A . . 109.1 ?
C1 C2 H2A . . 109.1 ?
N1 C2 H2B . . 109.1 ?
C1 C2 H2B . . 109.1 ?
H2A C2 H2B . . 107.8 ?
O7 C13 C14 . . 109.9(4) ?
O7 C13 H13A . . 109.7 ?
C14 C13 H13A . . 109.7 ?
O7 C13 H13B . . 109.7 ?
C14 C13 H13B . . 109.7 ?
H13A C13 H13B . . 108.2 ?
C11 O6 Ni2 . . 113.3(4) ?
C11 O6 H6 . . 109.5 ?
Ni2 O6 H6 . . 66.2 ?
N3 C10 C9 . . 112.0(5) ?
N3 C10 H10A . . 109.2 ?
C9 C10 H10A . . 109.2 ?
N3 C10 H10B . . 109.2 ?
C9 C10 H10B . . 109.2 ?
H10A C10 H10B . . 107.9 ?
O5 C9 C10 . . 109.6(4) ?
O5 C9 H9A . . 109.7 ?
C10 C9 H9A . . 109.7 ?
O5 C9 H9B . . 109.7 ?
C10 C9 H9B . . 109.7 ?
H9A C9 H9B . . 108.2 ?
O1 C1 C2 . . 108.8(4) ?
O1 C1 H1A . . 109.9 ?
C2 C1 H1A . . 109.9 ?
O1 C1 H1B . . 109.9 ?
C2 C1 H1B . . 109.9 ?
H1A C1 H1B . . 108.3 ?
N4 C16 C15 . . 111.5(5) ?
N4 C16 H16A . . 109.3 ?
C15 C16 H16A . . 109.3 ?
N4 C16 H16B . . 109.3 ?
C15 C16 H16B . . 109.3 ?
H16A C16 H16B . . 108.0 ?
N2 C8 C7 . . 110.4(5) ?
N2 C8 H8A . . 109.6 ?
C7 C8 H8A . . 109.6 ?
N2 C8 H8B . . 109.6 ?
C7 C8 H8B . . 109.6 ?
H8A C8 H8B . . 108.1 ?
C16 N4 C14 . . 115.2(5) ?
C16 N4 Ni4 . . 107.8(4) ?
C14 N4 Ni4 . . 107.2(3) ?
C16 N4 H4AA . . 108.8 ?
C14 N4 H4AA . . 108.8 ?
Ni4 N4 H4AA . . 108.8 ?
C8 N2 C6 . . 115.5(5) ?
C8 N2 Ni3 . . 107.0(3) ?
C6 N2 Ni3 . . 107.9(3) ?
C8 N2 H2AA . . 108.7 ?
C6 N2 H2AA . . 108.7 ?
Ni3 N2 H2AA . . 108.7 ?
N3 C12 C11 . . 110.6(5) ?
N3 C12 H12A . . 109.5 ?
C11 C12 H12A . . 109.5 ?
N3 C12 H12B . . 109.5 ?
C11 C12 H12B . . 109.5 ?
H12A C12 H12B . . 108.1 ?
N1 C4 C3 . . 111.3(5) ?
N1 C4 H4A . . 109.4 ?
C3 C4 H4A . . 109.4 ?
N1 C4 H4B . . 109.4 ?
C3 C4 H4B . . 109.4 ?
H4A C4 H4B . . 108.0 ?
N4 C14 C13 . . 111.1(4) ?
N4 C14 H14A . . 109.4 ?
C13 C14 H14A . . 109.4 ?
N4 C14 H14B . . 109.4 ?
C13 C14 H14B . . 109.4 ?
H14A C14 H14B . . 108.0 ?
N2 C6 C5 . . 112.1(4) ?
N2 C6 H6A . . 109.2 ?
C5 C6 H6A . . 109.2 ?
N2 C6 H6B . . 109.2 ?
C5 C6 H6B . . 109.2 ?
H6A C6 H6B . . 107.9 ?
O2 C3 C4 . . 106.3(5) ?
O2 C3 H3A . . 110.5 ?
C4 C3 H3A . . 110.5 ?
O2 C3 H3B . . 110.5 ?
C4 C3 H3B . . 110.5 ?
H3A C3 H3B . . 108.7 ?
O4 C7 C8 . . 107.8(5) ?
O4 C7 H7A . . 110.1 ?
C8 C7 H7A . . 110.1 ?
O4 C7 H7B . . 110.1 ?
C8 C7 H7B . . 110.1 ?
H7A C7 H7B . . 108.5 ?
O3 C5 C6 . . 109.7(5) ?
O3 C5 H5A . . 109.7 ?
C6 C5 H5A . . 109.7 ?
O3 C5 H5B . . 109.7 ?
C6 C5 H5B . . 109.7 ?
H5A C5 H5B . . 108.2 ?
C17 O9 H9 . . 109.5 ?
O8 C15 C16 . . 107.7(5) ?
O8 C15 H15A . . 110.2 ?
C16 C15 H15A . . 110.2 ?
O8 C15 H15B . . 110.2 ?
C16 C15 H15B . . 110.2 ?
H15A C15 H15B . . 108.5 ?
O6 C11 C12 . . 108.3(5) ?
O6 C11 H11A . . 110.0 ?
C12 C11 H11A . . 110.0 ?
O6 C11 H11B . . 110.0 ?
C12 C11 H11B . . 110.0 ?
H11A C11 H11B . . 108.4 ?
O9 C17 H17A . . 109.5 ?
O9 C17 H17B . . 109.5 ?
H17A C17 H17B . . 109.5 ?
O9 C17 H17C . . 109.5 ?
H17A C17 H17C . . 109.5 ?
H17B C17 H17C . . 109.5 ?

loop_
_geom_bond_atom_site_label_1
_geom_bond_atom_site_label_2
_geom_bond_site_symmetry_2
_geom_bond_distance
_geom_bond_publ_flag
Ni1 O1 . 2.050(3) ?
Ni1 O5 . 2.064(4) ?
Ni1 N1 . 2.100(4) ?
Ni1 O3 . 2.137(4) ?
Ni1 O2 . 2.160(4) ?
Ni1 Cl1 . 2.4081(16) ?
Ni2 O5 . 2.044(3) ?
Ni2 O3 . 2.052(3) ?
Ni2 N3 . 2.112(5) ?
Ni2 O7 . 2.117(4) ?
Ni2 O6 . 2.168(4) ?
Ni2 Cl2 . 2.4331(16) ?
Ni3 O3 . 2.045(4) ?
Ni3 O7 . 2.063(3) ?
Ni3 O1 . 2.101(3) ?
Ni3 N2 . 2.116(4) ?
Ni3 O4 . 2.144(4) ?
Ni3 Cl3 . 2.3888(16) ?
Ni4 O7 . 2.039(3) ?
Ni4 O1 . 2.059(3) ?
Ni4 N4 . 2.123(5) ?
Ni4 O5 . 2.133(4) ?
Ni4 O8 . 2.145(4) ?
Ni4 Cl4 . 2.3898(16) ?
O1 C1 . 1.411(6) ?
O3 C5 . 1.424(6) ?
O7 C13 . 1.416(6) ?
O5 C9 . 1.412(6) ?
O4 C7 . 1.428(7) ?
O4 H4 . 0.8200 ?
O8 C15 . 1.438(7) ?
O8 H8 . 0.8200 ?
O2 C3 . 1.435(7) ?
O2 H2 . 0.8200 ?
N1 C4 . 1.485(7) ?
N1 C2 . 1.471(7) ?
N1 H1 . 0.9100 ?
N3 C12 . 1.472(7) ?
N3 C10 . 1.467(7) ?
N3 H3 . 0.9100 ?
C2 C1 . 1.533(7) ?
C2 H2A . 0.9700 ?
C2 H2B . 0.9700 ?
C13 C14 . 1.515(7) ?
C13 H13A . 0.9700 ?
C13 H13B . 0.9700 ?
O6 C11 . 1.417(7) ?
O6 H6 . 0.8200 ?
C10 C9 . 1.530(8) ?
C10 H10A . 0.9700 ?
C10 H10B . 0.9700 ?
C9 H9A . 0.9700 ?
C9 H9B . 0.9700 ?
C1 H1A . 0.9700 ?
C1 H1B . 0.9700 ?
C16 N4 . 1.489(8) ?
C16 C15 . 1.511(9) ?
C16 H16A . 0.9700 ?
C16 H16B . 0.9700 ?
C8 N2 . 1.463(7) ?
C8 C7 . 1.522(8) ?
C8 H8A . 0.9700 ?
C8 H8B . 0.9700 ?
N4 C14 . 1.480(7) ?
N4 H4AA . 0.9100 ?
N2 C6 . 1.486(7) ?
N2 H2AA . 0.9100 ?
C12 C11 . 1.529(9) ?
C12 H12A . 0.9700 ?
C12 H12B . 0.9700 ?
C4 C3 . 1.503(9) ?
C4 H4A . 0.9700 ?
C4 H4B . 0.9700 ?
C14 H14A . 0.9700 ?
C14 H14B . 0.9700 ?
C6 C5 . 1.525(8) ?
C6 H6A . 0.9700 ?
C6 H6B . 0.9700 ?
C3 H3A . 0.9700 ?
C3 H3B . 0.9700 ?
C7 H7A . 0.9700 ?
C7 H7B . 0.9700 ?
C5 H5A . 0.9700 ?
C5 H5B . 0.9700 ?
O9 C17 . 1.492(10) ?
O9 H9 . 0.8200 ?
C15 H15A . 0.9700 ?
C15 H15B . 0.9700 ?
C11 H11A . 0.9700 ?
C11 H11B . 0.9700 ?
C17 H17A . 0.9600 ?
C17 H17B . 0.9600 ?
C17 H17C . 0.9600 ?

loop_
_geom_hbond_atom_site_label_D
_geom_hbond_atom_site_label_H
_geom_hbond_atom_site_label_A
_geom_hbond_site_symmetry_A
_geom_hbond_distance_DH
_geom_hbond_distance_HA
_geom_hbond_distance_DA
_geom_hbond_angle_DHA
O4 H4 Cl2 . 0.82 2.27 3.087(4) 175.9
O8 H8 Cl3 . 0.82 2.19 3.013(4) 178.8
O2 H2 Cl4 . 0.82 2.24 3.058(4) 175.2
O6 H6 Cl2 . 0.82 2.60 3.346(4) 152.8
N1 H1 Cl1 2_565 0.91 2.62 3.476(5) 157.1
N3 H3 Cl2 2_666 0.91 2.62 3.448(5) 152.4
N4 H4AA O9 . 0.91 2.52 3.228(9) 135
N2 H2AA O9 1_455 0.91 2.18 3.060(10) 162
O9 H9 Cl4 . 0.82 2.76 3.224(7) 118

loop_
_geom_torsion_atom_site_label_1
_geom_torsion_atom_site_label_2
_geom_torsion_atom_site_label_3
_geom_torsion_atom_site_label_4
_geom_torsion_site_symmetry_1
_geom_torsion_site_symmetry_2
_geom_torsion_site_symmetry_3
_geom_torsion_site_symmetry_4
_geom_torsion
_geom_torsion_publ_flag
O7 Ni4 O1 C1 . . . . 147.4(4) ?
N4 Ni4 O1 C1 . . . . 99.0(6) ?
O5 Ni4 O1 C1 . . . . -132.9(4) ?
O8 Ni4 O1 C1 . . . . 49.9(4) ?
Cl4 Ni4 O1 C1 . . . . -41.0(4) ?
O7 Ni4 O1 Ni1 . . . . -90.62(15) ?
N4 Ni4 O1 Ni1 . . . . -139.1(4) ?
O5 Ni4 O1 Ni1 . . . . -10.90(14) ?
O8 Ni4 O1 Ni1 . . . . 171.83(16) ?
Cl4 Ni4 O1 Ni1 . . . . 81.00(13) ?
O7 Ni4 O1 Ni3 . . . . 11.61(14) ?
N4 Ni4 O1 Ni3 . . . . -36.8(5) ?
O5 Ni4 O1 Ni3 . . . . 91.33(14) ?
O8 Ni4 O1 Ni3 . . . . -85.94(15) ?
Cl4 Ni4 O1 Ni3 . . . . -176.77(9) ?
O5 Ni1 O1 C1 . . . . 143.4(3) ?
N1 Ni1 O1 C1 . . . . -21.6(3) ?
O3 Ni1 O1 C1 . . . . -134.6(3) ?
O2 Ni1 O1 C1 . . . . 57.2(3) ?
O5 Ni1 O1 Ni4 . . . . 11.22(14) ?
N1 Ni1 O1 Ni4 . . . . -153.78(18) ?
O3 Ni1 O1 Ni4 . . . . 93.28(15) ?
O2 Ni1 O1 Ni4 . . . . -74.98(16) ?
O5 Ni1 O1 Ni3 . . . . -86.13(15) ?
N1 Ni1 O1 Ni3 . . . . 108.87(18) ?
O3 Ni1 O1 Ni3 . . . . -4.07(13) ?
O2 Ni1 O1 Ni3 . . . . -172.33(15) ?
O3 Ni3 O1 C1 . . . . 126.8(4) ?
O7 Ni3 O1 C1 . . . . -149.0(4) ?
N2 Ni3 O1 C1 . . . . 48.3(4) ?
O4 Ni3 O1 C1 . . . . -158.5(7) ?
Cl3 Ni3 O1 C1 . . . . -47.6(4) ?
O3 Ni3 O1 Ni4 . . . . -95.66(14) ?
O7 Ni3 O1 Ni4 . . . . -11.51(14) ?
N2 Ni3 O1 Ni4 . . . . -174.14(15) ?
O4 Ni3 O1 Ni4 . . . . -21.0(8) ?
Cl3 Ni3 O1 Ni4 . . . . 89.94(11) ?
O3 Ni3 O1 Ni1 . . . . 4.24(14) ?
O7 Ni3 O1 Ni1 . . . . 88.39(15) ?
N2 Ni3 O1 Ni1 . . . . -74.24(19) ?
O4 Ni3 O1 Ni1 . . . . 78.9(7) ?
Cl3 Ni3 O1 Ni1 . . . . -170.16(12) ?
O7 Ni3 O3 C5 . . . . 140.1(3) ?
O1 Ni3 O3 C5 . . . . -137.1(3) ?
N2 Ni3 O3 C5 . . . . -24.1(3) ?
O4 Ni3 O3 C5 . . . . 54.0(3) ?
O7 Ni3 O3 Ni2 . . . . 10.35(14) ?
O1 Ni3 O3 Ni2 . . . . 93.13(15) ?
N2 Ni3 O3 Ni2 . . . . -153.84(18) ?
O4 Ni3 O3 Ni2 . . . . -75.73(16) ?
O7 Ni3 O3 Ni1 . . . . -86.84(14) ?
O1 Ni3 O3 Ni1 . . . . -4.06(13) ?
N2 Ni3 O3 Ni1 . . . . 108.97(17) ?
O4 Ni3 O3 Ni1 . . . . -172.92(14) ?
O5 Ni2 O3 C5 . . . . 149.8(4) ?
N3 Ni2 O3 C5 . . . . 100.6(6) ?
O7 Ni2 O3 C5 . . . . -130.2(4) ?
O6 Ni2 O3 C5 . . . . 53.9(4) ?
Cl2 Ni2 O3 C5 . . . . -38.6(4) ?
O5 Ni2 O3 Ni3 . . . . -90.06(15) ?
N3 Ni2 O3 Ni3 . . . . -139.3(4) ?
O7 Ni2 O3 Ni3 . . . . -10.12(14) ?
O6 Ni2 O3 Ni3 . . . . 174.03(16) ?
Cl2 Ni2 O3 Ni3 . . . . 81.47(13) ?
O5 Ni2 O3 Ni1 . . . . 11.09(14) ?
N3 Ni2 O3 Ni1 . . . . -38.1(5) ?
O7 Ni2 O3 Ni1 . . . . 91.03(14) ?
O6 Ni2 O3 Ni1 . . . . -84.82(15) ?
Cl2 Ni2 O3 Ni1 . . . . -177.38(9) ?
O1 Ni1 O3 C5 . . . . 127.0(4) ?
O5 Ni1 O3 C5 . . . . -148.7(4) ?
N1 Ni1 O3 C5 . . . . 48.5(4) ?
O2 Ni1 O3 C5 . . . . -166.3(6) ?
Cl1 Ni1 O3 C5 . . . . -47.1(4) ?
O1 Ni1 O3 Ni3 . . . . 4.17(13) ?
O5 Ni1 O3 Ni3 . . . . 88.47(15) ?
N1 Ni1 O3 Ni3 . . . . -74.28(19) ?
O2 Ni1 O3 Ni3 . . . . 70.9(7) ?
Cl1 Ni1 O3 Ni3 . . . . -169.87(11) ?
O1 Ni1 O3 Ni2 . . . . -95.35(15) ?
O5 Ni1 O3 Ni2 . . . . -11.05(14) ?
N1 Ni1 O3 Ni2 . . . . -173.80(16) ?
O2 Ni1 O3 Ni2 . . . . -28.6(7) ?
Cl1 Ni1 O3 Ni2 . . . . 90.60(11) ?
O1 Ni4 O7 C13 . . . . -143.7(3) ?
N4 Ni4 O7 C13 . . . . 21.0(3) ?
O5 Ni4 O7 C13 . . . . 134.4(3) ?
O8 Ni4 O7 C13 . . . . -57.5(3) ?
O1 Ni4 O7 Ni3 . . . . -11.87(14) ?
N4 Ni4 O7 Ni3 . . . . 152.88(18) ?
O5 Ni4 O7 Ni3 . . . . -93.78(15) ?
O8 Ni4 O7 Ni3 . . . . 74.37(16) ?
O1 Ni4 O7 Ni2 . . . . 85.51(15) ?
N4 Ni4 O7 Ni2 . . . . -109.74(18) ?
O5 Ni4 O7 Ni2 . . . . 3.60(13) ?
O8 Ni4 O7 Ni2 . . . . 171.75(15) ?
O3 Ni3 O7 C13 . . . . -147.1(4) ?
O1 Ni3 O7 C13 . . . . 132.3(4) ?
N2 Ni3 O7 C13 . . . . -98.4(6) ?
O4 Ni3 O7 C13 . . . . -49.5(4) ?
Cl3 Ni3 O7 C13 . . . . 40.5(4) ?
O3 Ni3 O7 Ni4 . . . . 92.20(15) ?
O1 Ni3 O7 Ni4 . . . . 11.67(14) ?
N2 Ni3 O7 Ni4 . . . . 141.0(4) ?
O4 Ni3 O7 Ni4 . . . . -170.20(15) ?
Cl3 Ni3 O7 Ni4 . . . . -80.14(12) ?
O3 Ni3 O7 Ni2 . . . . -9.97(13) ?
O1 Ni3 O7 Ni2 . . . . -90.50(14) ?
N2 Ni3 O7 Ni2 . . . . 38.8(5) ?
O4 Ni3 O7 Ni2 . . . . 87.63(15) ?
Cl3 Ni3 O7 Ni2 . . . . 177.69(9) ?
O5 Ni2 O7 C13 . . . . -126.1(4) ?
O3 Ni2 O7 C13 . . . . 149.0(4) ?
N3 Ni2 O7 C13 . . . . -47.6(4) ?
O6 Ni2 O7 C13 . . . . 168.3(6) ?
Cl2 Ni2 O7 C13 . . . . 48.5(3) ?
O5 Ni2 O7 Ni4 . . . . -3.75(14) ?
O3 Ni2 O7 Ni4 . . . . -88.63(15) ?
N3 Ni2 O7 Ni4 . . . . 74.76(19) ?
O6 Ni2 O7 Ni4 . . . . -69.3(7) ?
Cl2 Ni2 O7 Ni4 . . . . 170.92(12) ?
O5 Ni2 O7 Ni3 . . . . 94.86(15) ?
O3 Ni2 O7 Ni3 . . . . 9.98(13) ?
N3 Ni2 O7 Ni3 . . . . 173.37(16) ?
O6 Ni2 O7 Ni3 . . . . 29.3(7) ?
Cl2 Ni2 O7 Ni3 . . . . -90.47(11) ?
O3 Ni2 O5 C9 . . . . -142.0(3) ?
N3 Ni2 O5 C9 . . . . 22.8(3) ?
O7 Ni2 O5 C9 . . . . 135.6(3) ?
O6 Ni2 O5 C9 . . . . -55.9(3) ?
O3 Ni2 O5 Ni1 . . . . -11.55(14) ?
N3 Ni2 O5 Ni1 . . . . 153.23(19) ?
O7 Ni2 O5 Ni1 . . . . -93.95(15) ?
O6 Ni2 O5 Ni1 . . . . 74.54(16) ?
O3 Ni2 O5 Ni4 . . . . 85.98(15) ?
N3 Ni2 O5 Ni4 . . . . -109.24(18) ?
O7 Ni2 O5 Ni4 . . . . 3.58(13) ?
O6 Ni2 O5 Ni4 . . . . 172.07(15) ?
O1 Ni1 O5 C9 . . . . -149.1(4) ?
N1 Ni1 O5 C9 . . . . -101.5(6) ?
O3 Ni1 O5 C9 . . . . 131.2(4) ?
O2 Ni1 O5 C9 . . . . -52.6(4) ?
Cl1 Ni1 O5 C9 . . . . 39.2(4) ?
O1 Ni1 O5 Ni2 . . . . 90.81(15) ?
N1 Ni1 O5 Ni2 . . . . 138.4(4) ?
O3 Ni1 O5 Ni2 . . . . 11.15(14) ?
O2 Ni1 O5 Ni2 . . . . -172.67(16) ?
Cl1 Ni1 O5 Ni2 . . . . -80.87(13) ?
O1 Ni1 O5 Ni4 . . . . -10.76(14) ?
N1 Ni1 O5 Ni4 . . . . 36.9(5) ?
O3 Ni1 O5 Ni4 . . . . -90.42(14) ?
O2 Ni1 O5 Ni4 . . . . 85.76(15) ?
Cl1 Ni1 O5 Ni4 . . . . 177.56(9) ?
O7 Ni4 O5 C9 . . . . -126.0(4) ?
O1 Ni4 O5 C9 . . . . 149.1(4) ?
N4 Ni4 O5 C9 . . . . -48.0(4) ?
O8 Ni4 O5 C9 . . . . 162.0(6) ?
Cl4 Ni4 O5 C9 . . . . 48.0(4) ?
O7 Ni4 O5 Ni2 . . . . -3.72(14) ?
O1 Ni4 O5 Ni2 . . . . -88.59(15) ?
N4 Ni4 O5 Ni2 . . . . 74.29(19) ?
O8 Ni4 O5 Ni2 . . . . -75.7(7) ?
Cl4 Ni4 O5 Ni2 . . . . 170.32(12) ?
O7 Ni4 O5 Ni1 . . . . 95.63(15) ?
O1 Ni4 O5 Ni1 . . . . 10.76(14) ?
N4 Ni4 O5 Ni1 . . . . 173.64(16) ?
O8 Ni4 O5 Ni1 . . . . 23.6(7) ?
Cl4 Ni4 O5 Ni1 . . . . -90.33(11) ?
O3 Ni3 O4 C7 . . . . -81.7(4) ?
O7 Ni3 O4 C7 . . . . -164.1(4) ?
O1 Ni3 O4 C7 . . . . -154.7(6) ?
N2 Ni3 O4 C7 . . . . -0.1(4) ?
Cl3 Ni3 O4 C7 . . . . 94.1(4) ?
O7 Ni4 O8 C15 . . . . 77.5(4) ?
O1 Ni4 O8 C15 . . . . 160.3(4) ?
N4 Ni4 O8 C15 . . . . -4.1(4) ?
O5 Ni4 O8 C15 . . . . 147.6(6) ?
Cl4 Ni4 O8 C15 . . . . -98.2(4) ?
O1 Ni1 O2 C3 . . . . -77.4(4) ?
O5 Ni1 O2 C3 . . . . -159.7(4) ?
N1 Ni1 O2 C3 . . . . 4.8(4) ?
O3 Ni1 O2 C3 . . . . -142.3(6) ?
Cl1 Ni1 O2 C3 . . . . 98.3(4) ?
O1 Ni1 N1 C4 . . . . 119.8(4) ?
O5 Ni1 N1 C4 . . . . 72.3(6) ?
O3 Ni1 N1 C4 . . . . -165.0(3) ?
O2 Ni1 N1 C4 . . . . 22.4(4) ?
Cl1 Ni1 N1 C4 . . . . -69.3(4) ?
O1 Ni1 N1 C2 . . . . -3.6(3) ?
O5 Ni1 N1 C2 . . . . -51.1(7) ?
O3 Ni1 N1 C2 . . . . 71.6(4) ?
O2 Ni1 N1 C2 . . . . -101.0(4) ?
Cl1 Ni1 N1 C2 . . . . 167.3(3) ?
O5 Ni2 N3 C12 . . . . -123.0(4) ?
O3 Ni2 N3 C12 . . . . -73.8(6) ?
O7 Ni2 N3 C12 . . . . 161.4(3) ?
O6 Ni2 N3 C12 . . . . -26.1(4) ?
Cl2 Ni2 N3 C12 . . . . 66.2(4) ?
O5 Ni2 N3 C10 . . . . 2.4(3) ?
O3 Ni2 N3 C10 . . . . 51.7(7) ?
O7 Ni2 N3 C10 . . . . -73.2(4) ?
O6 Ni2 N3 C10 . . . . 99.3(4) ?
Cl2 Ni2 N3 C10 . . . . -168.4(3) ?
C4 N1 C2 C1 . . . . -91.7(6) ?
Ni1 N1 C2 C1 . . . . 26.7(5) ?
Ni4 O7 C13 C14 . . . . -42.6(5) ?
Ni3 O7 C13 C14 . . . . -157.5(3) ?
Ni2 O7 C13 C14 . . . . 75.8(5) ?
O5 Ni2 O6 C11 . . . . 82.6(4) ?
O3 Ni2 O6 C11 . . . . 165.6(4) ?
N3 Ni2 O6 C11 . . . . 0.4(4) ?
O7 Ni2 O6 C11 . . . . 146.5(6) ?
Cl2 Ni2 O6 C11 . . . . -93.8(4) ?
C12 N3 C10 C9 . . . . 93.9(6) ?
Ni2 N3 C10 C9 . . . . -25.6(5) ?
Ni2 O5 C9 C10 . . . . -42.5(5) ?
Ni1 O5 C9 C10 . . . . -157.2(3) ?
Ni4 O5 C9 C10 . . . . 75.7(5) ?
N3 C10 C9 O5 . . . . 46.3(6) ?
Ni4 O1 C1 C2 . . . . 157.8(3) ?
Ni1 O1 C1 C2 . . . . 41.1(5) ?
Ni3 O1 C1 C2 . . . . -77.2(5) ?
N1 C2 C1 O1 . . . . -46.1(6) ?
C15 C16 N4 C14 . . . . -75.9(6) ?
C15 C16 N4 Ni4 . . . . 43.7(6) ?
O7 Ni4 N4 C16 . . . . -119.7(4) ?
O1 Ni4 N4 C16 . . . . -71.3(6) ?
O5 Ni4 N4 C16 . . . . 165.1(3) ?
O8 Ni4 N4 C16 . . . . -21.1(4) ?
Cl4 Ni4 N4 C16 . . . . 69.5(4) ?
O7 Ni4 N4 C14 . . . . 4.9(3) ?
O1 Ni4 N4 C14 . . . . 53.3(7) ?
O5 Ni4 N4 C14 . . . . -70.3(4) ?
O8 Ni4 N4 C14 . . . . 103.5(4) ?
Cl4 Ni4 N4 C14 . . . . -165.9(3) ?
C7 C8 N2 C6 . . . . 71.9(6) ?
C7 C8 N2 Ni3 . . . . -48.3(5) ?
O3 Ni3 N2 C8 . . . . 124.7(4) ?
O7 Ni3 N2 C8 . . . . 76.0(6) ?
O1 Ni3 N2 C8 . . . . -159.2(3) ?
O4 Ni3 N2 C8 . . . . 26.0(4) ?
Cl3 Ni3 N2 C8 . . . . -63.8(4) ?
O3 Ni3 N2 C6 . . . . -0.2(4) ?
O7 Ni3 N2 C6 . . . . -48.9(6) ?
O1 Ni3 N2 C6 . . . . 75.9(4) ?
O4 Ni3 N2 C6 . . . . -98.9(4) ?
Cl3 Ni3 N2 C6 . . . . 171.2(3) ?
C10 N3 C12 C11 . . . . -71.7(6) ?
Ni2 N3 C12 C11 . . . . 48.3(6) ?
C2 N1 C4 C3 . . . . 71.2(6) ?
Ni1 N1 C4 C3 . . . . -47.6(6) ?
C16 N4 C14 C13 . . . . 91.4(6) ?
Ni4 N4 C14 C13 . . . . -28.6(5) ?
O7 C13 C14 N4 . . . . 48.2(6) ?
C8 N2 C6 C5 . . . . -96.5(6) ?
Ni3 N2 C6 C5 . . . . 23.2(6) ?
Ni1 O2 C3 C4 . . . . -30.4(5) ?
N1 C4 C3 O2 . . . . 51.8(6) ?
Ni3 O4 C7 C8 . . . . -24.9(6) ?
N2 C8 C7 O4 . . . . 48.8(7) ?
Ni3 O3 C5 C6 . . . . 43.0(5) ?
Ni2 O3 C5 C6 . . . . 157.7(4) ?
Ni1 O3 C5 C6 . . . . -75.5(5) ?
N2 C6 C5 O3 . . . . -44.6(7) ?
Ni4 O8 C15 C16 . . . . 27.9(6) ?
N4 C16 C15 O8 . . . . -47.4(7) ?
Ni2 O6 C11 C12 . . . . 24.7(6) ?
N3 C12 C11 O6 . . . . -48.9(7) ?
